data_7010559
loop_
_publ_author_name
'Shin, Jun Ho'
'Savage, William'
'Murphy, Vincent J.'
'Bonanno, Jeffrey B.'
'Churchill, David G.'
'Parkin, Gerard'

_publ_section_title
;
 The syntheses, structures and reactivity of
 bis(tert-butylcyclopentadienyl)molybdenum derivatives: nitrogen
 alkylation of an \h2-acetonitrile ligand and influence of the
 chalcogen on the barrier to inversion of chalcogenoether adducts
;
_journal_issue 11
_journal_name_full 'Journal of the Chemical Society, Dalton Transactions'
_journal_page_first 1732
_journal_paper_doi 10.1039/b100372k
_journal_year 2001
_chemical_formula_sum 'C18 H26 Br2 Mo'
_chemical_formula_weight 498.15
_chemical_name_systematic
; 
? 
;
_space_group_IT_number 18
_symmetry_cell_setting orthorhombic
_symmetry_space_group_name_Hall 'P 2bc 2'
_symmetry_space_group_name_H-M 'P 2 21 21'
_atom_sites_solution_hydrogens geom
_atom_sites_solution_primary direct
_atom_sites_solution_secondary difmap
_audit_creation_method SHELXL-97
_cell_angle_alpha 90.00
_cell_angle_beta 90.00
_cell_angle_gamma 90.00
_cell_formula_units_Z 2
_cell_length_a 7.0120(10)
_cell_length_b 10.538(2)
_cell_length_c 12.562(3)
_cell_measurement_temperature 293(2)
_cell_volume 928.2(3)
_computing_structure_refinement 'SHELXL-97 (Sheldrick, 1997)'
_computing_structure_solution 'SHELXS-97 (Sheldrick, 1990)'
_diffrn_ambient_temperature 293(2)
_diffrn_measured_fraction_theta_full 0.999
_diffrn_measured_fraction_theta_max 0.999
_diffrn_radiation_monochromator graphite
_diffrn_radiation_source 'fine-focus sealed tube'
_diffrn_radiation_type MoK\a
_diffrn_radiation_wavelength 0.71073
_diffrn_reflns_av_R_equivalents 0.0000
_diffrn_reflns_av_sigmaI/netI 0.0340
_diffrn_reflns_limit_h_max 8
_diffrn_reflns_limit_h_min 0
_diffrn_reflns_limit_k_max 12
_diffrn_reflns_limit_k_min 0
_diffrn_reflns_limit_l_max 14
_diffrn_reflns_limit_l_min 0
_diffrn_reflns_number 976
_diffrn_reflns_theta_full 25.00
_diffrn_reflns_theta_max 25.00
_diffrn_reflns_theta_min 2.52
_exptl_absorpt_coefficient_mu 5.004
_exptl_absorpt_correction_T_max 0.4344
_exptl_absorpt_correction_T_min 0.1275
_exptl_crystal_density_diffrn 1.782
_exptl_crystal_density_method 'not measured'
_exptl_crystal_F_000 492
_exptl_crystal_size_max 0.70
_exptl_crystal_size_mid 0.50
_exptl_crystal_size_min 0.20
_refine_diff_density_max 0.564
_refine_diff_density_min -0.481
_refine_diff_density_rms 0.136
_refine_ls_abs_structure_details 'Flack H D (1983), Acta Cryst. A39, 876-881'
_refine_ls_abs_structure_Flack 0.00(3)
_refine_ls_extinction_coef 0.018(2)
_refine_ls_extinction_expression Fc^*^=kFc[1+0.001xFc^2^\l^3^/sin(2\q)]^-1/4^
_refine_ls_extinction_method SHELXL
_refine_ls_goodness_of_fit_ref 1.126
_refine_ls_hydrogen_treatment mixed
_refine_ls_matrix_type full
_refine_ls_number_parameters 100
_refine_ls_number_reflns 976
_refine_ls_number_restraints 0
_refine_ls_restrained_S_all 1.126
_refine_ls_R_factor_all 0.0440
_refine_ls_R_factor_gt 0.0358
_refine_ls_shift/su_max 0.001
_refine_ls_shift/su_mean 0.000
_refine_ls_structure_factor_coef Fsqd
_refine_ls_weighting_details 'calc w=1/[\s^2^(Fo^2^)+(0.0529P)^2^+1.8845P] where P=(Fo^2^+2Fc^2^)/3'
_refine_ls_weighting_scheme calc
_refine_ls_wR_factor_gt 0.0843
_refine_ls_wR_factor_ref 0.1044
_reflns_number_gt 869
_reflns_number_total 976
_reflns_threshold_expression >2sigma(I)
_cod_data_source_file b100372k.txt
_cod_data_source_block mob20
_cod_depositor_comments
;
The following automatic conversions were performed:
'_symmetry_cell_setting' value 'Orthorhombic' changed to 'orthorhombic'
according to '/home/saulius/struct/CIF-dictionaries/cif_core.dic'
dictionary named 'cif_core.dic' version 2.4.1 from 2010-06-29.

Automatic conversion script
Id: cif_fix_enum 1527 2010-12-29 10:47:43Z saulius 
;
_cod_original_sg_symbol_H-M P22(1)2(1)
_cod_database_code 7010559

loop_
_symmetry_equiv_pos_as_xyz
'x, y, z'
'x, -y, -z'
'-x, -y+1/2, z+1/2'
'-x, y+1/2, -z+1/2'

loop_
_atom_site_label
_atom_site_type_symbol
_atom_site_fract_x
_atom_site_fract_y
_atom_site_fract_z
_atom_site_U_iso_or_equiv
_atom_site_adp_type
_atom_site_occupancy
_atom_site_symmetry_multiplicity
_atom_site_calc_flag
_atom_site_refinement_flags
_atom_site_disorder_assembly
_atom_site_disorder_group
Mo Mo 0.83204(13) 1.0000 1.0000 0.0295(3) Uani 1 2 d S . .
Br Br 1.12007(16) 0.87827(12) 1.09061(11) 0.0673(5) Uani 1 1 d . . .
C11 C 0.7296(16) 0.9560(9) 0.8261(8) 0.045(2) Uani 1 1 d . . .
C12 C 0.8667(18) 0.8646(9) 0.8559(9) 0.058(3) Uani 1 1 d . . .
H12A H 0.9847 0.8513 0.8188 0.080 Uiso 1 1 d R . .
C13 C 0.7983(18) 0.7876(9) 0.9434(10) 0.061(3) Uani 1 1 d . . .
H13A H 0.8636 0.7161 0.9735 0.080 Uiso 1 1 d R . .
C14 C 0.6198(16) 0.8304(8) 0.9700(7) 0.042(2) Uani 1 1 d . . .
H14A H 0.5353 0.7922 1.0209 0.080 Uiso 1 1 d R . .
C15 C 0.5782(14) 0.9336(9) 0.9005(7) 0.039(2) Uani 1 1 d . . .
H15A H 0.4578 0.9769 0.8979 0.080 Uiso 1 1 d R . .
C21 C 0.7137(19) 1.0322(10) 0.7263(8) 0.058(3) Uani 1 1 d . . .
C22 C 0.896(2) 1.0189(15) 0.6610(9) 0.092(5) Uani 1 1 d . . .
H22A H 0.9188 0.9307 0.6466 0.080 Uiso 1 1 d R . .
H22B H 0.9989 1.0521 0.7033 0.080 Uiso 1 1 d R . .
H22C H 0.8890 1.0648 0.5951 0.080 Uiso 1 1 d R . .
C23 C 0.6693(19) 1.1720(9) 0.7457(9) 0.062(3) Uani 1 1 d . . .
H23A H 0.5508 1.1775 0.7836 0.080 Uiso 1 1 d R . .
H23B H 0.6600 1.2193 0.6805 0.080 Uiso 1 1 d R . .
H23C H 0.7699 1.2066 0.7887 0.080 Uiso 1 1 d R . .
C24 C 0.549(3) 0.9747(15) 0.6627(10) 0.102(6) Uani 1 1 d . . .
H24A H 0.4335 0.9852 0.7025 0.080 Uiso 1 1 d R . .
H24B H 0.5726 0.8860 0.6512 0.080 Uiso 1 1 d R . .
H24C H 0.5376 1.0170 0.5953 0.080 Uiso 1 1 d R . .

loop_
_atom_site_aniso_label
_atom_site_aniso_U_11
_atom_site_aniso_U_22
_atom_site_aniso_U_33
_atom_site_aniso_U_23
_atom_site_aniso_U_13
_atom_site_aniso_U_12
Mo 0.0186(5) 0.0312(5) 0.0388(6) 0.0059(5) 0.000 0.000
Br 0.0305(6) 0.0790(8) 0.0923(10) 0.0355(7) -0.0038(6) 0.0108(5)
C11 0.050(6) 0.041(5) 0.043(5) -0.010(4) -0.004(5) -0.008(4)
C12 0.065(7) 0.043(5) 0.066(7) -0.013(5) 0.028(6) 0.008(6)
C13 0.071(8) 0.032(5) 0.079(8) 0.007(5) -0.014(7) -0.002(5)
C14 0.048(6) 0.043(5) 0.035(5) 0.002(4) 0.007(4) -0.018(5)
C15 0.039(5) 0.045(5) 0.033(5) -0.015(4) 0.003(5) -0.003(4)
C21 0.080(8) 0.055(7) 0.040(6) -0.003(5) 0.011(6) -0.009(6)
C22 0.141(13) 0.081(10) 0.055(7) -0.002(7) 0.047(9) -0.004(11)
C23 0.084(9) 0.059(6) 0.043(6) 0.018(5) -0.021(7) 0.004(7)
C24 0.142(15) 0.094(12) 0.070(8) 0.019(8) -0.041(10) -0.030(11)

loop_
_atom_type_symbol
_atom_type_description
_atom_type_scat_dispersion_real
_atom_type_scat_dispersion_imag
_atom_type_scat_source
C C 0.0033 0.0016 'International Tables Vol C Tables 4.2.6.8 and 6.1.1.4'
H H 0.0000 0.0000 'International Tables Vol C Tables 4.2.6.8 and 6.1.1.4'
Br Br -0.2901 2.4595 'International Tables Vol C Tables 4.2.6.8 and 6.1.1.4'
Mo Mo -1.6832 0.6857 'International Tables Vol C Tables 4.2.6.8 and 6.1.1.4'

loop_
_geom_angle_atom_site_label_1
_geom_angle_atom_site_label_2
_geom_angle_atom_site_label_3
_geom_angle
_geom_angle_site_symmetry_1
_geom_angle_site_symmetry_3
_geom_angle_publ_flag
C15 Mo C15 77.7(5) . 2_577 ?
C15 Mo C12 134.2(4) . 2_577 ?
C15 Mo C12 57.7(4) 2_577 2_577 ?
C15 Mo C12 57.7(4) . . ?
C15 Mo C12 134.2(4) 2_577 . ?
C12 Mo C12 168.0(6) 2_577 . ?
C15 Mo C11 36.0(4) . . ?
C15 Mo C11 109.4(4) 2_577 . ?
C12 Mo C11 151.8(4) 2_577 . ?
C12 Mo C11 35.2(4) . . ?
C15 Mo C11 109.4(4) . 2_577 ?
C15 Mo C11 36.0(4) 2_577 2_577 ?
C12 Mo C11 35.2(4) 2_577 2_577 ?
C12 Mo C11 151.8(4) . 2_577 ?
C11 Mo C11 144.3(6) . 2_577 ?
C15 Mo C14 35.7(3) . . ?
C15 Mo C14 80.1(4) 2_577 . ?
C12 Mo C14 131.2(4) 2_577 . ?
C12 Mo C14 58.3(4) . . ?
C11 Mo C14 60.5(3) . . ?
C11 Mo C14 96.0(3) 2_577 . ?
C15 Mo C14 80.1(3) . 2_577 ?
C15 Mo C14 35.7(3) 2_577 2_577 ?
C12 Mo C14 58.3(4) 2_577 2_577 ?
C12 Mo C14 131.2(4) . 2_577 ?
C11 Mo C14 96.0(3) . 2_577 ?
C11 Mo C14 60.5(3) 2_577 2_577 ?
C14 Mo C14 101.7(5) . 2_577 ?
C15 Mo C13 112.2(4) . 2_577 ?
C15 Mo C13 57.8(4) 2_577 2_577 ?
C12 Mo C13 36.0(4) 2_577 2_577 ?
C12 Mo C13 146.1(4) . 2_577 ?
C11 Mo C13 115.9(4) . 2_577 ?
C11 Mo C13 60.1(4) 2_577 2_577 ?
C14 Mo C13 134.8(4) . 2_577 ?
C14 Mo C13 33.8(4) 2_577 2_577 ?
C15 Mo C13 57.8(4) . . ?
C15 Mo C13 112.2(4) 2_577 . ?
C12 Mo C13 146.1(4) 2_577 . ?
C12 Mo C13 36.0(4) . . ?
C11 Mo C13 60.1(4) . . ?
C11 Mo C13 115.9(4) 2_577 . ?
C14 Mo C13 33.8(4) . . ?
C14 Mo C13 134.8(4) 2_577 . ?
C13 Mo C13 168.5(6) 2_577 . ?
C15 Mo Br 132.9(2) . . ?
C15 Mo Br 120.5(2) 2_577 . ?
C12 Mo Br 83.3(3) 2_577 . ?
C12 Mo Br 87.6(3) . . ?
C11 Mo Br 122.5(3) . . ?
C11 Mo Br 85.9(3) 2_577 . ?
C14 Mo Br 100.5(3) . . ?
C14 Mo Br 141.3(2) 2_577 . ?
C13 Mo Br 114.0(3) 2_577 . ?
C13 Mo Br 75.3(3) . . ?
C15 Mo Br 120.5(2) . 2_577 ?
C15 Mo Br 132.9(3) 2_577 2_577 ?
C12 Mo Br 87.6(3) 2_577 2_577 ?
C12 Mo Br 83.3(3) . 2_577 ?
C11 Mo Br 85.9(3) . 2_577 ?
C11 Mo Br 122.5(3) 2_577 2_577 ?
C14 Mo Br 141.3(2) . 2_577 ?
C14 Mo Br 100.5(3) 2_577 2_577 ?
C13 Mo Br 75.3(3) 2_577 2_577 ?
C13 Mo Br 114.0(3) . 2_577 ?
Br Mo Br 80.67(6) . 2_577 ?
C12 C11 C15 102.6(9) . . ?
C12 C11 C21 129.9(11) . . ?
C15 C11 C21 125.5(11) . . ?
C12 C11 Mo 71.3(6) . . ?
C15 C11 Mo 69.7(5) . . ?
C21 C11 Mo 134.3(7) . . ?
C11 C12 C13 111.0(10) . . ?
C11 C12 Mo 73.5(6) . . ?
C13 C12 Mo 73.6(6) . . ?
C14 C13 C12 107.6(9) . . ?
C14 C13 Mo 72.9(6) . . ?
C12 C13 Mo 70.4(5) . . ?
C13 C14 C15 106.8(9) . . ?
C13 C14 Mo 73.3(6) . . ?
C15 C14 Mo 69.4(5) . . ?
C14 C15 C11 112.0(9) . . ?
C14 C15 Mo 74.9(6) . . ?
C11 C15 Mo 74.3(6) . . ?
C11 C21 C23 113.6(9) . . ?
C11 C21 C24 106.4(10) . . ?
C23 C21 C24 108.2(12) . . ?
C11 C21 C22 109.8(11) . . ?
C23 C21 C22 110.2(11) . . ?
C24 C21 C22 108.4(10) . . ?

loop_
_geom_bond_atom_site_label_1
_geom_bond_atom_site_label_2
_geom_bond_distance
_geom_bond_site_symmetry_2
_geom_bond_publ_flag
Mo C15 2.285(10) . ?
Mo C15 2.285(10) 2_577 ?
Mo C12 2.317(10) 2_577 ?
Mo C12 2.317(10) . ?
Mo C11 2.346(10) . ?
Mo C11 2.346(10) 2_577 ?
Mo C14 2.356(9) . ?
Mo C14 2.356(9) 2_577 ?
Mo C13 2.360(10) 2_577 ?
Mo C13 2.360(10) . ?
Mo Br 2.6496(13) . ?
Mo Br 2.6496(13) 2_577 ?
C11 C12 1.412(15) . ?
C11 C15 1.434(14) . ?
C11 C21 1.493(14) . ?
C12 C13 1.447(15) . ?
C13 C14 1.372(16) . ?
C14 C15 1.425(13) . ?
C21 C23 1.526(14) . ?
C21 C24 1.527(19) . ?
C21 C22 1.527(18) . ?
